data_4060013
loop_
_publ_author_name
'Jian Huang'
'Richard P. Hsung'

_publ_section_title
;
Chiral Lewis Acid-Catalyzed Highly Enantioselective [4 + 3] Cycloaddition
Reactions of Nitrogen-Stabilized Oxyallyl Cations Derived from Allenamides
;
_journal_name_full 'Journal of the American Chemical Society'
_journal_page_first 50
_journal_page_last 51
_journal_paper_doi 10.1021/ja044760b
_journal_volume 127
_journal_year 2005
_chemical_formula_moiety 'C24 H27 N O6'
_chemical_formula_sum 'C24 H27 N O6'
_chemical_formula_weight 425.47
_chemical_name_common 04017a
_space_group_IT_number 4
_symmetry_cell_setting monoclinic
_symmetry_space_group_name_Hall 'P 2yb'
_symmetry_space_group_name_H-M 'P 1 21 1'
_atom_sites_solution_hydrogens geom
_atom_sites_solution_primary direct
_atom_sites_solution_secondary difmap
_cell_angle_alpha 90.00
_cell_angle_beta 95.389(5)
_cell_angle_gamma 90.00
_cell_formula_units_Z 2
_cell_length_a 11.615(3)
_cell_length_b 6.6412(19)
_cell_length_c 14.076(4)
_cell_measurement_reflns_used 1518
_cell_measurement_temperature 173(2)
_cell_measurement_theta_max 24.508
_cell_measurement_theta_min 2.907
_cell_volume 1081.0(5)
_exptl_absorpt_coefficient_mu 0.094
_exptl_absorpt_correction_T_max 0.9963
_exptl_absorpt_correction_T_min 0.9546
_exptl_absorpt_correction_type multi-scan
_exptl_absorpt_process_details 'SADABS (Sheldrick, 2002)'
_exptl_crystal_colour Colorless
_exptl_crystal_density_diffrn 1.307
_exptl_crystal_density_meas ?
_exptl_crystal_density_method 'not measured'
_exptl_crystal_description Needle
_exptl_crystal_F_000 452
_exptl_crystal_size_max 0.50
_exptl_crystal_size_mid 0.08
_exptl_crystal_size_min 0.04
_refine_ls_abs_structure_details 'Flack H D (1983), Acta Cryst. A39, 876-881'
_refine_ls_abs_structure_Flack 0(2)
_refine_ls_extinction_coef ?
_refine_ls_extinction_method none
_refine_ls_goodness_of_fit_ref 1.092
_refine_ls_hydrogen_treatment mixed
_refine_ls_matrix_type full
_refine_ls_number_parameters 282
_refine_ls_number_reflns 2077
_refine_ls_number_restraints 1
_refine_ls_restrained_S_all 1.092
_refine_ls_R_factor_all 0.0719
_refine_ls_R_factor_gt 0.0528
_refine_ls_shift/su_max 0.000
_refine_ls_shift/su_mean 0.000
_refine_ls_structure_factor_coef Fsqd
_refine_ls_weighting_details 'calc w=1/[\s^2^(Fo^2^)+(0.0855P)^2^+0.2611P] where P=(Fo^2^+2Fc^2^)/3'
_refine_ls_weighting_scheme calc
_refine_ls_wR_factor_gt 0.1276
_refine_ls_wR_factor_ref 0.1422
_cod_depositor_comments
;
The following automatic conversions were performed:
'_symmetry_cell_setting' value 'Monoclinic' changed to 'monoclinic'
according to '/home/saulius/struct/CIF-dictionaries/cif_core.dic'
dictionary named 'cif_core.dic' version 2.4.1 from
2010-06-29.

'_exptl_absorpt_correction_type' value 'Multi-scan' changed
to 'multi-scan' according to
'/home/saulius/struct/CIF-dictionaries/cif_core.dic' dictionary named
'cif_core.dic' version 2.4.1 from 2010-06-29.

Automatic conversion script
Id: cif_fix_enum 1527 2010-12-29 10:47:43Z saulius 
;
_cod_original_sg_symbol_H-M P2(1)
_cod_database_code 4060013

loop_
_symmetry_equiv_pos_as_xyz
'x, y, z'
'-x, y+1/2, -z'

loop_
_atom_site_label
_atom_site_type_symbol
_atom_site_fract_x
_atom_site_fract_y
_atom_site_fract_z
_atom_site_U_iso_or_equiv
_atom_site_adp_type
_atom_site_occupancy
_atom_site_symmetry_multiplicity
_atom_site_calc_flag
_atom_site_refinement_flags
_atom_site_disorder_assembly
_atom_site_disorder_group
O1 O 0.3792(2) 0.3984(6) -0.00391(18) 0.0424(9) Uani 1 1 d . . .
O2 O 0.0743(3) -0.0763(6) 0.0831(3) 0.0511(9) Uani 1 1 d . . .
O3 O -0.0571(3) 0.1342(5) 0.1362(2) 0.0436(9) Uani 1 1 d . . .
O4 O 0.3025(2) 0.3194(5) 0.25084(18) 0.0300(7) Uani 1 1 d . . .
O5 O 0.3858(3) 0.0804(6) 0.3484(2) 0.0430(9) Uani 1 1 d . . .
O6 O -0.3370(3) 0.7193(6) 0.3262(2) 0.0444(9) Uani 1 1 d . . .
N1 N 0.1143(3) 0.2600(6) 0.1100(2) 0.0324(9) Uani 1 1 d . . .
C1 C 0.3218(4) 0.1928(7) 0.1687(3) 0.0319(10) Uani 1 1 d . . .
H1A H 0.3099 0.0482 0.1849 0.038 Uiso 1 1 calc R . .
C2 C 0.2344(4) 0.2547(8) 0.0852(3) 0.0337(10) Uani 1 1 d . . .
H2A H 0.2366 0.1439 0.0373 0.040 Uiso 1 1 calc R . .
C3 C 0.2706(4) 0.4446(8) 0.0339(3) 0.0331(11) Uani 1 1 d . . .
H3A H 0.2107 0.4801 -0.0192 0.040 Uiso 1 1 calc R . .
C4 C 0.4612(4) 0.4088(9) 0.0808(3) 0.0403(12) Uani 1 1 d . . .
H4A H 0.5420 0.4142 0.0618 0.048 Uiso 1 1 calc R . .
C5 C 0.4460(4) 0.2229(8) 0.1404(3) 0.0369(11) Uani 1 1 d . . .
H5A H 0.4996 0.2313 0.1993 0.044 Uiso 1 1 calc R . .
H5B H 0.4680 0.1033 0.1043 0.044 Uiso 1 1 calc R . .
C6 C 0.3014(4) 0.6329(7) 0.0971(3) 0.0376(11) Uani 1 1 d . . .
H6A H 0.2870 0.7587 0.0601 0.045 Uiso 1 1 calc R . .
H6B H 0.2556 0.6359 0.1530 0.045 Uiso 1 1 calc R . .
C7 C 0.4320(4) 0.6066(8) 0.1287(3) 0.0400(12) Uani 1 1 d . . .
H7A H 0.4777 0.7197 0.1060 0.048 Uiso 1 1 calc R . .
H7B H 0.4463 0.5969 0.1990 0.048 Uiso 1 1 calc R . .
C8 C 0.0494(4) 0.0921(8) 0.1067(3) 0.0368(11) Uani 1 1 d . . .
C9 C -0.0684(4) 0.3488(9) 0.1469(3) 0.0428(13) Uani 1 1 d . . .
H9A H -0.1002 0.3816 0.2078 0.051 Uiso 1 1 calc R . .
H9B H -0.1201 0.4058 0.0937 0.051 Uiso 1 1 calc R . .
C10 C 0.0539(4) 0.4319(8) 0.1458(3) 0.0341(10) Uani 1 1 d . . .
H10A H 0.0559 0.5493 0.1026 0.041 Uiso 1 1 calc R . .
H10B H 0.0869 0.4708 0.2106 0.041 Uiso 1 1 calc R . .
C11 C 0.3405(3) 0.2431(8) 0.3373(3) 0.0312(10) Uani 1 1 d . . .
C12 C 0.3186(4) 0.3887(9) 0.4187(3) 0.0399(12) Uani 1 1 d . . .
H12A H 0.3143 0.3046 0.4771 0.048 Uiso 1 1 calc R . .
C13 C 0.4230(4) 0.5252(10) 0.4380(4) 0.0529(15) Uani 1 1 d . . .
H13A H 0.4090 0.6206 0.4888 0.079 Uiso 1 1 calc R . .
H13B H 0.4359 0.5995 0.3798 0.079 Uiso 1 1 calc R . .
H13C H 0.4913 0.4437 0.4579 0.079 Uiso 1 1 calc R . .
C14 C 0.2026(4) 0.4949(8) 0.4004(3) 0.0310(11) Uani 1 1 d . . .
C15 C 0.1935(4) 0.6890(8) 0.3616(3) 0.0347(11) Uani 1 1 d . . .
H15A H 0.2618 0.7604 0.3504 0.042 Uiso 1 1 calc R . .
C16 C 0.0875(4) 0.7783(7) 0.3394(3) 0.0317(10) Uani 1 1 d . . .
H16A H 0.0838 0.9103 0.3134 0.038 Uiso 1 1 calc R . .
C17 C -0.0164(4) 0.6761(7) 0.3547(3) 0.0276(9) Uani 1 1 d . . .
C18 C -0.1282(4) 0.7603(7) 0.3286(3) 0.0329(10) Uani 1 1 d . . .
H18A H -0.1354 0.8890 0.2992 0.039 Uiso 1 1 calc R . .
C19 C -0.2254(4) 0.6528(7) 0.3465(3) 0.0329(10) Uani 1 1 d . . .
C20 C -0.2161(4) 0.4592(8) 0.3891(3) 0.0383(11) Uani 1 1 d . . .
H20A H -0.2840 0.3866 0.4004 0.046 Uiso 1 1 calc R . .
C21 C -0.1111(4) 0.3781(8) 0.4137(3) 0.0327(10) Uani 1 1 d . . .
H21A H -0.1063 0.2495 0.4433 0.039 Uiso 1 1 calc R . .
C22 C -0.0079(4) 0.4791(7) 0.3965(3) 0.0286(10) Uani 1 1 d . . .
C23 C 0.1032(3) 0.3963(7) 0.4189(3) 0.0295(10) Uani 1 1 d . . .
H23A H 0.1095 0.2672 0.4479 0.035 Uiso 1 1 calc R . .
C24 C -0.3518(5) 0.9099(10) 0.2850(4) 0.0583(15) Uani 1 1 d . . .
H24A H -0.4346 0.9395 0.2731 0.087 Uiso 1 1 calc R . .
H24B H -0.3163 0.9129 0.2245 0.087 Uiso 1 1 calc R . .
H24C H -0.3149 1.0112 0.3284 0.087 Uiso 1 1 calc R . .

loop_
_atom_site_aniso_label
_atom_site_aniso_U_11
_atom_site_aniso_U_22
_atom_site_aniso_U_33
_atom_site_aniso_U_23
_atom_site_aniso_U_13
_atom_site_aniso_U_12
O1 0.0303(16) 0.071(3) 0.0269(14) 0.0010(17) 0.0098(12) 0.0046(17)
O2 0.051(2) 0.031(2) 0.070(2) -0.0062(19) -0.0009(17) 0.0018(18)
O3 0.0376(19) 0.045(2) 0.0488(19) 0.0000(17) 0.0046(15) -0.0082(17)
O4 0.0304(16) 0.0342(18) 0.0259(14) 0.0002(12) 0.0044(12) 0.0072(13)
O5 0.0427(19) 0.046(2) 0.0398(18) 0.0069(16) 0.0024(15) 0.0115(17)
O6 0.0293(16) 0.048(2) 0.0553(19) 0.0055(18) 0.0029(14) 0.0103(17)
N1 0.0298(19) 0.030(2) 0.0373(19) -0.0082(17) 0.0045(15) -0.0006(17)
C1 0.037(2) 0.032(3) 0.028(2) -0.0030(19) 0.0094(17) 0.004(2)
C2 0.037(3) 0.035(3) 0.030(2) -0.005(2) 0.0088(18) 0.006(2)
C3 0.030(2) 0.044(3) 0.0264(19) 0.003(2) 0.0056(17) 0.007(2)
C4 0.025(2) 0.064(3) 0.034(2) 0.002(2) 0.0093(18) 0.003(2)
C5 0.033(2) 0.045(3) 0.035(2) -0.005(2) 0.0110(18) 0.008(2)
C6 0.036(3) 0.030(3) 0.048(3) 0.008(2) 0.009(2) 0.004(2)
C7 0.029(2) 0.051(3) 0.041(2) 0.013(2) 0.006(2) -0.001(2)
C8 0.034(3) 0.038(3) 0.037(2) 0.002(2) -0.002(2) -0.003(2)
C9 0.030(3) 0.059(4) 0.039(2) -0.007(2) 0.0054(19) -0.001(2)
C10 0.027(2) 0.038(3) 0.037(2) -0.007(2) 0.0061(18) -0.001(2)
C11 0.021(2) 0.042(3) 0.031(2) 0.002(2) 0.0049(17) 0.001(2)
C12 0.027(2) 0.068(4) 0.0235(19) 0.000(2) 0.0003(17) 0.003(2)
C13 0.031(3) 0.070(4) 0.054(3) -0.018(3) -0.011(2) 0.002(3)
C14 0.027(2) 0.047(3) 0.0193(18) 0.000(2) 0.0041(16) 0.003(2)
C15 0.032(2) 0.044(3) 0.028(2) -0.006(2) 0.0046(17) -0.010(2)
C16 0.039(2) 0.030(3) 0.0269(19) 0.0007(19) 0.0048(17) -0.002(2)
C17 0.030(2) 0.029(2) 0.0245(18) -0.0051(19) 0.0052(16) 0.0012(18)
C18 0.036(2) 0.031(3) 0.033(2) 0.003(2) 0.0085(18) 0.006(2)
C19 0.030(2) 0.039(3) 0.031(2) -0.003(2) 0.0054(18) 0.001(2)
C20 0.027(2) 0.049(3) 0.039(2) 0.000(2) 0.0089(19) -0.004(2)
C21 0.031(2) 0.038(3) 0.030(2) 0.006(2) 0.0073(17) 0.002(2)
C22 0.028(2) 0.037(3) 0.0212(18) -0.0010(18) 0.0069(16) 0.001(2)
C23 0.028(2) 0.038(3) 0.0236(18) 0.000(2) 0.0048(16) 0.000(2)
C24 0.046(3) 0.057(4) 0.071(3) 0.010(3) 0.003(3) 0.020(3)
